data_7054883
loop_
_publ_author_name
'Niu, Zhi-Gang'
'Zheng, Tao'
'Su, You-Hui'
'Wang, Peng-Jiang'
'Li, Xiao-Yan'
'Cui, Feng'
'Liang, Jiao'
'Li, Gao-Nan'

_publ_section_title
;
 Highly phosphorescent iridium(iii) complexes based on
 2-(biphenyl-4-yl)benzo[d]oxazole derivatives: synthesis, structures,
 properties and DFT calculations
;
_journal_issue 8
_journal_name_full 'New J. Chem.'
_journal_page_first 6025
_journal_paper_doi 10.1039/C5NJ00975H
_journal_volume 39
_journal_year 2015
_chemical_formula_moiety 'C43 H27 F4 Ir N2 O4, 0.5(C Cl4)'
_chemical_formula_sum 'C43.5 H27 Cl2 F4 Ir N2 O4'
_chemical_formula_weight 980.77
_space_group_crystal_system tetragonal
_space_group_IT_number 86
_space_group_name_Hall '-P 4bc'
_space_group_name_H-M_alt 'P 42/n'
_symmetry_space_group_name_Hall '-P 4bc'
_symmetry_space_group_name_H-M 'P 42/n :2'
_atom_sites_solution_hydrogens geom
_audit_creation_date 2015-05-13
_audit_creation_method
;
Olex2 1.2
(compiled 2015.01.26 svn.r3150 for OlexSys, GUI svn.r4998)
;
_audit_update_record
;
2015-05-23 deposited with the CCDC.
2015-05-26 downloaded from the CCDC.
;
_cell_angle_alpha 90
_cell_angle_beta 90
_cell_angle_gamma 90
_cell_formula_units_Z 4
_cell_length_a 14.81340(16)
_cell_length_b 14.81340(16)
_cell_length_c 17.0733(4)
_cell_measurement_reflns_used 16132
_cell_measurement_temperature 120.00(10)
_cell_measurement_theta_max 28.9780
_cell_measurement_theta_min 2.7400
_cell_volume 3746.51(10)
_computing_cell_refinement
;
CrysAlisPro, Agilent Technologies,
Version 1.171.36.28 (release 01-02-2013 CrysAlis171 .NET)
(compiled Feb  1 2013,16:14:44)
;
_computing_data_collection
;
CrysAlisPro, Agilent Technologies,
Version 1.171.36.28 (release 01-02-2013 CrysAlis171 .NET)
(compiled Feb  1 2013,16:14:44)
;
_computing_data_reduction
;
CrysAlisPro, Agilent Technologies,
Version 1.171.36.28 (release 01-02-2013 CrysAlis171 .NET)
(compiled Feb  1 2013,16:14:44)
;
_computing_molecular_graphics 'Olex2 (Dolomanov et al., 2009)'
_computing_publication_material 'Olex2 (Dolomanov et al., 2009)'
_computing_structure_refinement 'ShelXL (Sheldrick, 2008)'
_diffrn_ambient_temperature 120.00(10)
_diffrn_detector_area_resol_mean 10.5095
_diffrn_measured_fraction_theta_full 0.999
_diffrn_measured_fraction_theta_max 0.999
_diffrn_measurement_details
;
  1 omega  -76.00  -32.00   1.0000    5.0000
omega____ theta____ kappa____ phi______ frames
    -       11.4559  178.0000  -90.0000 44

  2 omega  -75.00  -36.00   1.0000    5.0000
omega____ theta____ kappa____ phi______ frames
    -      -13.0184  132.0000 -147.6080 39

  3 omega -102.00   49.00   1.0000    5.0000
omega____ theta____ kappa____ phi______ frames
    -      -13.0184    0.0000    0.0000 151

  4 omega  -81.00   17.00   1.0000    5.0000
omega____ theta____ kappa____ phi______ frames
    -      -13.0184  -57.0000  150.0000 98

  5 omega  -72.00    2.00   1.0000    5.0000
omega____ theta____ kappa____ phi______ frames
    -      -13.0184  127.0000  120.4353 74

  6 omega  -95.00   33.00   1.0000    5.0000
omega____ theta____ kappa____ phi______ frames
    -      -13.0184  -19.0000 -120.0000 128

  7 omega  -92.00  -67.00   1.0000    5.0000
omega____ theta____ kappa____ phi______ frames
    -      -13.0184  157.0000  -40.1332 25
;
_diffrn_measurement_device_type 'Xcalibur, Atlas, Gemini ultra'
_diffrn_measurement_method '\w scans'
_diffrn_orient_matrix_UB_11 0.0127203000
_diffrn_orient_matrix_UB_12 0.0305453000
_diffrn_orient_matrix_UB_13 0.0300206000
_diffrn_orient_matrix_UB_21 -0.0385244000
_diffrn_orient_matrix_UB_22 -0.0127810000
_diffrn_orient_matrix_UB_23 0.0220528000
_diffrn_orient_matrix_UB_31 0.0254856000
_diffrn_orient_matrix_UB_32 -0.0345687000
_diffrn_orient_matrix_UB_33 0.0183667000
_diffrn_radiation_monochromator graphite
_diffrn_radiation_type MoK\a
_diffrn_radiation_wavelength 0.71073
_diffrn_reflns_av_R_equivalents 0.0703
_diffrn_reflns_av_unetI/netI 0.0259
_diffrn_reflns_laue_measured_fraction_full 0.999
_diffrn_reflns_laue_measured_fraction_max 0.999
_diffrn_reflns_limit_h_max 17
_diffrn_reflns_limit_h_min -17
_diffrn_reflns_limit_k_max 17
_diffrn_reflns_limit_k_min -17
_diffrn_reflns_limit_l_max 19
_diffrn_reflns_limit_l_min -20
_diffrn_reflns_number 45792
_diffrn_reflns_point_group_measured_fraction_full 0.999
_diffrn_reflns_point_group_measured_fraction_max 0.999
_diffrn_reflns_theta_full 25.187
_diffrn_reflns_theta_max 25.187
_diffrn_reflns_theta_min 2.281
_diffrn_source 'Enhance (Mo) X-ray Source'
_exptl_absorpt_coefficient_mu 3.774
_exptl_absorpt_correction_T_max 1.00000
_exptl_absorpt_correction_T_min 0.58868
_exptl_absorpt_correction_type multi-scan
_exptl_absorpt_process_details
;
CrysAlisPro, Agilent Technologies,
Version 1.171.36.28 (release 01-02-2013 CrysAlis171 .NET)
(compiled Feb  1 2013,16:14:44)
Empirical absorption correction using spherical harmonics,
 implemented in SCALE3 ABSPACK scaling algorithm.
;
_exptl_crystal_colour orange
_exptl_crystal_density_diffrn 1.739
_exptl_crystal_description block
_exptl_crystal_F_000 1924
_exptl_crystal_size_max 0.18
_exptl_crystal_size_mid 0.16
_exptl_crystal_size_min 0.14
_refine_diff_density_max 0.855
_refine_diff_density_min -1.368
_refine_diff_density_rms 0.114
_refine_ls_extinction_method none
_refine_ls_goodness_of_fit_ref 1.054
_refine_ls_hydrogen_treatment constr
_refine_ls_matrix_type full
_refine_ls_number_parameters 257
_refine_ls_number_reflns 3369
_refine_ls_number_restraints 9
_refine_ls_restrained_S_all 1.069
_refine_ls_R_factor_all 0.0485
_refine_ls_R_factor_gt 0.0329
_refine_ls_shift/su_max 0.000
_refine_ls_shift/su_mean 0.000
_refine_ls_structure_factor_coef Fsqd
_refine_ls_weighting_details 'w=1/[\s^2^(Fo^2^)+(0.0353P)^2^+18.4175P] where P=(Fo^2^+2Fc^2^)/3'
_refine_ls_weighting_scheme calc
_refine_ls_wR_factor_gt 0.0796
_refine_ls_wR_factor_ref 0.0901
_reflns_Friedel_coverage 0.000
_reflns_number_gt 2471
_reflns_number_total 3369
_reflns_threshold_expression 'I > 2\s(I)'
_cod_data_source_file c5nj00975h2.cif
_cod_data_source_block wpj-8c
_cod_depositor_comments
;
Adding full bibliography for 7054880--7054883.cif.

2018-11-13
Z value and formula fixed to values more according to usual
chemical conventions.                 miguel
;
_cod_original_formula_sum 'C87 H54 Cl4 F8 Ir2 N4 O8'
_cod_original_formula_weight 1961.54
_cod_original_formula_moiety '2(C43 H27 F4 Ir N2 O4), C Cl4'
_cod_original_formula_units_Z 2
_cod_original_cell_volume 3746.50(11)
_cod_database_code 7054883
_chemical_oxdiff_formula 'C1 N1 O1 Ir1 F1'
_shelx_space_group_comment
;
The symmetry employed for this shelxl refinement is uniquely defined
by the following loop, which should always be used as a source of
symmetry information in preference to the above space-group names.
They are only intended as comments.
;
_shelx_estimated_absorpt_t_max 0.620
_shelx_estimated_absorpt_t_min 0.550
_reflns_odcompleteness_completeness 99.90
_reflns_odcompleteness_iscentric 1
_reflns_odcompleteness_theta 26.32
_olex2_refinement_description
;
1. Fixed Uiso
 At 1.2 times of:
  All C(H) groups
 At 1.5 times of:
  All C(H,H,H) groups
2. Uiso/Uaniso restraints and constraints
Uanis(Cl1) \\sim Ueq: with sigma of 0.01 and sigma for terminal atoms of 0.02
3. Rigid body (RIGU) restrains
 Cl1, C23
 with sigma for 1-2 distances of 0.004 and sigma for 1-3 distances of 0.004
4.a Aromatic/amide H refined with riding coordinates:
 C10(H10), C2(H2), C9(H9), C12(H12), C19(H19), C5(H5), C15(H15), C3(H3),
 C4(H4), C17(H17), C21(H21)
4.b Idealised Me refined as rotating group:
 C22(H22a,H22b,H22c)
;
_shelx_shelxl_version_number 2014/7
_olex2_submission_special_instructions 'No special instructions were received'

loop_
_space_group_symop_operation_xyz
'x, y, z'
'-y, x+1/2, z+1/2'
'-x+1/2, -y+1/2, z'
'y+1/2, -x, z+1/2'
'-x, -y, -z'
'y, -x-1/2, -z-1/2'
'x-1/2, y-1/2, -z'
'-y-1/2, x, -z-1/2'

loop_
_atom_site_label
_atom_site_type_symbol
_atom_site_fract_x
_atom_site_fract_y
_atom_site_fract_z
_atom_site_U_iso_or_equiv
_atom_site_adp_type
_atom_site_occupancy
_atom_site_site_symmetry_order
_atom_site_calc_flag
_atom_site_refinement_flags_posn
_atom_site_refinement_flags_adp
_atom_site_refinement_flags_occupancy
Ir3A Ir 0.2500 0.7500 0.22030(2) 0.02087(11) Uani 1 2 d S T P
C13 C 0.3201(3) 0.6851(3) 0.1371(3) 0.0267(11) Uani 1 1 d . . .
N1AA N 0.1773(3) 0.6343(3) 0.2121(3) 0.0280(10) Uani 1 1 d . . .
O1 O 0.1563(2) 0.5018(2) 0.1528(2) 0.0336(9) Uani 1 1 d . . .
C11 C 0.4368(4) 0.6647(4) 0.0364(3) 0.0283(12) Uani 1 1 d . . .
C10 C 0.4036(4) 0.5777(4) 0.0203(3) 0.0318(13) Uani 1 1 d . . .
H10 H 0.4313 0.5426 -0.0179 0.038 Uiso 1 1 calc R . .
C1 C 0.0959(4) 0.5991(4) 0.2407(3) 0.0303(12) Uani 1 1 d . . .
C2 C 0.0331(4) 0.6309(4) 0.2934(4) 0.0376(14) Uani 1 1 d . . .
H2 H 0.0402 0.6864 0.3182 0.045 Uiso 1 1 calc R . .
C14 C 0.5151(4) 0.7019(4) -0.0106(3) 0.0294(12) Uani 1 1 d . . .
C22 C 0.3830(4) 0.6479(4) 0.4332(4) 0.0388(14) Uani 1 1 d . . .
H22A H 0.3720 0.5843 0.4291 0.058 Uiso 1 1 calc GR . .
H22B H 0.3755 0.6665 0.4867 0.058 Uiso 1 1 calc GR . .
H22C H 0.4435 0.6610 0.4165 0.058 Uiso 1 1 calc GR . .
C9 C 0.3305(4) 0.5441(4) 0.0609(3) 0.0313(12) Uani 1 1 d . . .
H9 H 0.3089 0.4863 0.0505 0.038 Uiso 1 1 calc R . .
C8 C 0.2891(3) 0.5978(3) 0.1178(3) 0.0272(12) Uani 1 1 d . . .
C12 C 0.3949(3) 0.7159(3) 0.0948(3) 0.0257(11) Uani 1 1 d . . .
H12 H 0.4177 0.7730 0.1060 0.031 Uiso 1 1 calc R . .
C19 C 0.5709(4) 0.7672(4) 0.0259(4) 0.0411(15) Uani 1 1 d . . .
H19 H 0.5645 0.7815 0.0787 0.049 Uiso 1 1 calc R . .
C5 C 0.0114(4) 0.4604(4) 0.2176(4) 0.0457(17) Uani 1 1 d . . .
H5 H 0.0051 0.4047 0.1931 0.055 Uiso 1 1 calc R . .
C15 C 0.5227(4) 0.6856(4) -0.0872(4) 0.0451(16) Uani 1 1 d . . .
H15 H 0.4835 0.6453 -0.1115 0.054 Uiso 1 1 calc R . .
C3 C -0.0409(4) 0.5767(4) 0.3080(4) 0.0451(16) Uani 1 1 d . . .
H3 H -0.0847 0.5960 0.3432 0.054 Uiso 1 1 calc R . .
C6 C 0.0839(4) 0.5163(4) 0.2036(4) 0.0350(13) Uani 1 1 d . . .
C4 C -0.0511(5) 0.4926(5) 0.2704(4) 0.0501(18) Uani 1 1 d . . .
H4 H -0.1018 0.4578 0.2815 0.060 Uiso 1 1 calc R . .
C7 C 0.2089(4) 0.5758(3) 0.1617(3) 0.0272(11) Uani 1 1 d . . .
F2 F 0.6916(3) 0.8688(3) 0.0149(3) 0.0735(14) Uani 1 1 d . . .
F1 F 0.5979(4) 0.7121(3) -0.2075(2) 0.0794(15) Uani 1 1 d . . .
C17 C 0.6465(4) 0.7920(4) -0.0982(4) 0.0453(16) Uani 1 1 d . . .
H17 H 0.6902 0.8216 -0.1277 0.054 Uiso 1 1 calc R . .
C18 C 0.6348(4) 0.8084(4) -0.0201(4) 0.0468(17) Uani 1 1 d . . .
C16 C 0.5894(5) 0.7287(5) -0.1306(4) 0.0485(17) Uani 1 1 d . . .
O2 O 0.3297(2) 0.6885(2) 0.3088(2) 0.0287(8) Uani 1 1 d . . .
C21 C 0.2500 0.7500 0.4188(5) 0.0280(16) Uani 1 2 d S T P
H21 H 0.2500 0.7500 0.4733 0.034 Uiso 1 2 calc RS T P
C20 C 0.3171(4) 0.6982(4) 0.3822(3) 0.0298(12) Uani 1 1 d . . .
Cl1 Cl 0.6725(5) 0.7177(4) 0.3133(4) 0.249(3) Uani 1 1 d . U .
C23 C 0.7500 0.7500 0.2500 0.182(10) Uani 1 4 d S TU P

loop_
_atom_site_aniso_label
_atom_site_aniso_U_11
_atom_site_aniso_U_22
_atom_site_aniso_U_33
_atom_site_aniso_U_23
_atom_site_aniso_U_13
_atom_site_aniso_U_12
Ir3A 0.02024(16) 0.02141(17) 0.02095(17) 0.000 0.000 -0.00238(11)
C13 0.025(3) 0.027(3) 0.028(3) -0.001(2) -0.004(2) 0.000(2)
N1AA 0.025(2) 0.031(2) 0.028(3) 0.004(2) -0.0011(19) -0.0064(19)
O1 0.034(2) 0.029(2) 0.038(2) -0.0028(17) 0.0025(18) -0.0095(16)
C11 0.022(3) 0.035(3) 0.028(3) 0.001(2) -0.003(2) 0.001(2)
C10 0.031(3) 0.031(3) 0.033(3) -0.004(2) 0.001(2) 0.003(2)
C1 0.029(3) 0.033(3) 0.029(3) 0.007(2) 0.000(2) -0.008(2)
C2 0.035(3) 0.037(3) 0.041(4) 0.003(3) 0.001(3) -0.007(3)
C14 0.026(3) 0.039(3) 0.023(3) 0.011(2) -0.001(2) -0.006(2)
C22 0.043(4) 0.037(3) 0.036(4) -0.001(3) -0.007(3) 0.003(3)
C9 0.032(3) 0.025(3) 0.037(3) -0.002(2) -0.003(3) -0.001(2)
C8 0.025(3) 0.029(3) 0.028(3) 0.001(2) -0.004(2) 0.000(2)
C12 0.026(3) 0.025(3) 0.026(3) 0.002(2) -0.003(2) -0.001(2)
C19 0.034(3) 0.044(4) 0.045(4) -0.004(3) 0.001(3) -0.008(3)
C5 0.045(4) 0.040(4) 0.052(4) 0.005(3) 0.000(3) -0.016(3)
C15 0.039(4) 0.035(3) 0.061(5) -0.002(3) 0.004(3) -0.009(3)
C3 0.036(3) 0.051(4) 0.049(4) 0.005(3) 0.011(3) -0.009(3)
C6 0.037(3) 0.031(3) 0.036(3) 0.002(3) -0.003(3) -0.008(2)
C4 0.043(4) 0.042(4) 0.065(5) 0.008(3) 0.004(3) -0.019(3)
C7 0.032(3) 0.022(3) 0.027(3) 0.001(2) -0.004(2) -0.005(2)
F2 0.065(3) 0.078(3) 0.077(3) -0.014(2) 0.016(2) -0.044(2)
F1 0.102(4) 0.092(3) 0.045(3) -0.012(2) 0.033(2) -0.041(3)
C17 0.040(4) 0.039(3) 0.057(5) 0.005(3) 0.014(3) -0.002(3)
C18 0.035(3) 0.045(4) 0.061(5) -0.005(3) 0.006(3) -0.016(3)
C16 0.054(4) 0.046(4) 0.046(4) -0.003(3) 0.011(3) -0.003(3)
O2 0.0280(19) 0.029(2) 0.029(2) -0.0007(16) -0.0026(16) -0.0006(16)
C21 0.035(4) 0.024(4) 0.026(4) 0.000 0.000 -0.003(3)
C20 0.032(3) 0.026(3) 0.031(3) 0.004(2) -0.004(2) -0.006(2)
Cl1 0.333(8) 0.167(5) 0.247(6) 0.051(4) 0.135(6) 0.062(5)
C23 0.251(15) 0.251(15) 0.044(11) 0.000 0.000 0.000

loop_
_atom_type_symbol
_atom_type_description
_atom_type_scat_dispersion_real
_atom_type_scat_dispersion_imag
_atom_type_scat_source
C C 0.0033 0.0016 'International Tables Vol C Tables 4.2.6.8 and 6.1.1.4'
H H 0.0000 0.0000 'International Tables Vol C Tables 4.2.6.8 and 6.1.1.4'
Cl Cl 0.1484 0.1585 'International Tables Vol C Tables 4.2.6.8 and 6.1.1.4'
F F 0.0171 0.0103 'International Tables Vol C Tables 4.2.6.8 and 6.1.1.4'
Ir Ir -1.4442 7.9887 'International Tables Vol C Tables 4.2.6.8 and 6.1.1.4'
N N 0.0061 0.0033 'International Tables Vol C Tables 4.2.6.8 and 6.1.1.4'
O O 0.0106 0.0060 'International Tables Vol C Tables 4.2.6.8 and 6.1.1.4'

loop_
_geom_angle_atom_site_label_1
_geom_angle_atom_site_label_2
_geom_angle_atom_site_label_3
_geom_angle
_geom_angle_site_symmetry_1
_geom_angle_site_symmetry_3
C13 Ir3A C13 89.7(3) . 3_565
C13 Ir3A N1AA 79.70(19) . .
C13 Ir3A N1AA 94.66(19) . 3_565
C13 Ir3A N1AA 94.67(19) 3_565 .
C13 Ir3A N1AA 79.70(19) 3_565 3_565
C13 Ir3A O2 176.36(17) . 3_565
C13 Ir3A O2 90.63(18) . .
C13 Ir3A O2 90.63(18) 3_565 3_565
C13 Ir3A O2 176.36(17) 3_565 .
N1AA Ir3A N1AA 172.1(3) 3_565 .
N1AA Ir3A O2 88.96(16) 3_565 3_565
N1AA Ir3A O2 96.67(16) . 3_565
N1AA Ir3A O2 96.67(16) 3_565 .
N1AA Ir3A O2 88.96(16) . .
O2 Ir3A O2 89.2(2) 3_565 .
C8 C13 Ir3A 115.9(4) . .
C12 C13 Ir3A 128.3(4) . .
C12 C13 C8 115.8(5) . .
C1 N1AA Ir3A 138.4(4) . .
C7 N1AA Ir3A 114.5(3) . .
C7 N1AA C1 106.8(4) . .
C7 O1 C6 104.3(4) . .
C10 C11 C14 119.9(5) . .
C12 C11 C10 118.8(5) . .
C12 C11 C14 121.3(5) . .
C11 C10 H10 119.7 . .
C9 C10 C11 120.5(5) . .
C9 C10 H10 119.7 . .
C2 C1 N1AA 133.0(5) . .
C2 C1 C6 120.8(5) . .
C6 C1 N1AA 106.2(5) . .
C1 C2 H2 121.4 . .
C1 C2 C3 117.1(6) . .
C3 C2 H2 121.4 . .
C19 C14 C11 117.6(5) . .
C15 C14 C11 121.2(5) . .
C15 C14 C19 120.3(5) . .
H22A C22 H22B 109.5 . .
H22A C22 H22C 109.5 . .
H22B C22 H22C 109.5 . .
C20 C22 H22A 109.5 . .
C20 C22 H22B 109.5 . .
C20 C22 H22C 109.5 . .
C10 C9 H9 120.4 . .
C10 C9 C8 119.2(5) . .
C8 C9 H9 120.4 . .
C13 C8 C7 110.7(5) . .
C9 C8 C13 122.8(5) . .
C9 C8 C7 126.4(5) . .
C13 C12 H12 118.6 . .
C11 C12 C13 122.8(5) . .
C11 C12 H12 118.6 . .
C14 C19 H19 121.5 . .
C18 C19 C14 117.0(6) . .
C18 C19 H19 121.5 . .
C6 C5 H5 122.3 . .
C6 C5 C4 115.4(6) . .
C4 C5 H5 122.3 . .
C14 C15 H15 120.0 . .
C14 C15 C16 120.0(6) . .
C16 C15 H15 120.0 . .
C2 C3 H3 119.4 . .
C2 C3 C4 121.1(6) . .
C4 C3 H3 119.4 . .
C1 C6 O1 108.7(5) . .
C5 C6 O1 127.9(5) . .
C5 C6 C1 123.4(6) . .
C5 C4 C3 122.1(6) . .
C5 C4 H4 118.9 . .
C3 C4 H4 118.9 . .
N1AA C7 O1 113.9(5) . .
N1AA C7 C8 119.1(5) . .
O1 C7 C8 126.8(5) . .
C18 C17 H17 122.1 . .
C18 C17 C16 115.8(6) . .
C16 C17 H17 122.1 . .
F2 C18 C19 117.7(6) . .
F2 C18 C17 117.8(6) . .
C17 C18 C19 124.5(6) . .
F1 C16 C15 120.3(6) . .
F1 C16 C17 117.4(6) . .
C17 C16 C15 122.3(6) . .
C20 O2 Ir3A 124.8(3) . .
C20 C21 H21 116.4 3_565 .
C20 C21 H21 116.4 . .
C20 C21 C20 127.2(7) . 3_565
O2 C20 C22 114.8(5) . .
O2 C20 C21 127.0(5) . .
C21 C20 C22 118.2(5) . .
Cl1 C23 Cl1 115.5(3) 8_756 3_665
Cl1 C23 Cl1 115.5(3) 6_576 .
Cl1 C23 Cl1 115.5(3) 6_576 3_665
Cl1 C23 Cl1 98.0(6) 3_665 .
Cl1 C23 Cl1 115.5(3) 8_756 .
Cl1 C23 Cl1 98.0(6) 8_756 6_576

loop_
_geom_bond_atom_site_label_1
_geom_bond_atom_site_label_2
_geom_bond_distance
_geom_bond_site_symmetry_2
Ir3A C13 2.005(5) .
Ir3A C13 2.005(5) 3_565
Ir3A N1AA 2.029(4) 3_565
Ir3A N1AA 2.029(4) .
Ir3A O2 2.123(4) 3_565
Ir3A O2 2.123(4) .
C13 C8 1.411(7) .
C13 C12 1.400(7) .
N1AA C1 1.401(7) .
N1AA C7 1.309(7) .
O1 C6 1.396(7) .
O1 C7 1.353(6) .
C11 C10 1.406(8) .
C11 C14 1.514(7) .
C11 C12 1.398(8) .
C10 H10 0.9300 .
C10 C9 1.379(8) .
C1 C2 1.378(8) .
C1 C6 1.392(8) .
C2 H2 0.9300 .
C2 C3 1.380(8) .
C14 C19 1.417(8) .
C14 C15 1.335(9) .
C22 H22A 0.9600 .
C22 H22B 0.9600 .
C22 H22C 0.9600 .
C22 C20 1.505(8) .
C9 H9 0.9300 .
C9 C8 1.397(8) .
C8 C7 1.443(7) .
C12 H12 0.9300 .
C19 H19 0.9300 .
C19 C18 1.374(9) .
C5 H5 0.9300 .
C5 C6 1.377(8) .
C5 C4 1.378(10) .
C15 H15 0.9300 .
C15 C16 1.391(9) .
C3 H3 0.9300 .
C3 C4 1.409(10) .
C4 H4 0.9300 .
F2 C18 1.365(7) .
F1 C16 1.341(8) .
C17 H17 0.9300 .
C17 C18 1.367(9) .
C17 C16 1.378(9) .
O2 C20 1.276(7) .
C21 H21 0.9300 .
C21 C20 1.403(7) .
C21 C20 1.403(7) 3_565
Cl1 C23 1.649(6) .
C23 Cl1 1.649(6) 8_756
C23 Cl1 1.649(6) 3_665
C23 Cl1 1.649(6) 6_576
